data_7035605
loop_
_publ_author_name
'Koch, Felix'
'Schubert, Hartmut'
'Sirsch, Peter'
'Berkefeld, Andreas'

_publ_section_title
;
 Binuclear complexes of Ni(i) from 4-terphenyldithiophenol.
;
_journal_issue 29
_journal_name_full 'Dalton transactions (Cambridge, England : 2003)'
_journal_page_first 13315
_journal_page_last 13324
_journal_paper_doi 10.1039/c5dt01178g
_journal_volume 44
_journal_year 2015
_chemical_formula_sum 'C66 H89 Ni O P S2'
_chemical_formula_weight 1052.17
_chemical_name_common Mes2tBu2S2NiPCy3
_chemical_properties_physical 'Moisture-sensitive, Heat-sensitive, Light-sensitive'
_space_group_crystal_system monoclinic
_space_group_IT_number 14
_space_group_name_Hall '-P 2yn'
_space_group_name_H-M_alt 'P 1 21/n 1'
_symmetry_space_group_name_Hall '-P 2yn'
_symmetry_space_group_name_H-M 'P 1 21/n 1'
_atom_sites_solution_hydrogens geom
_atom_sites_solution_primary direct
_atom_sites_solution_secondary difmap
_audit_update_record
;
2015-01-08 deposited with the CCDC.
2015-06-18 downloaded from the CCDC.
;
_cell_angle_alpha 90
_cell_angle_beta 94.199(3)
_cell_angle_gamma 90
_cell_formula_units_Z 4
_cell_length_a 9.7947(5)
_cell_length_b 31.5469(16)
_cell_length_c 19.7427(11)
_cell_measurement_reflns_used 9854
_cell_measurement_temperature 100.(2)
_cell_measurement_theta_max 26.4864
_cell_measurement_theta_min 2.1825
_cell_volume 6084.0(6)
_computing_cell_refinement 'APEX2 v2011.8-0 (Bruker AXS)'
_computing_data_collection 'Bruker APEX2'
_computing_data_reduction 'SAINT V7.68A (Bruker AXS, 2009)'
_computing_structure_refinement 'SHELXL-97 (Sheldrick, 2008)'
_computing_structure_solution 'SHELXL-2013 v2014/3 (Sheldrick, 2008)'
_diffrn_ambient_temperature 100.(2)
_diffrn_detector_area_resol_mean 8.3333
_diffrn_measured_fraction_theta_full 0.969
_diffrn_measured_fraction_theta_max 0.969
_diffrn_measurement_device_type 'Bruker APEX-II CCD'
_diffrn_measurement_method '\f and \w scans'
_diffrn_radiation_monochromator graphite
_diffrn_radiation_type MoK\a
_diffrn_radiation_wavelength 0.71073
_diffrn_reflns_av_R_equivalents 0.0491
_diffrn_reflns_av_sigmaI/netI 0.0519
_diffrn_reflns_limit_h_max 12
_diffrn_reflns_limit_h_min -11
_diffrn_reflns_limit_k_max 36
_diffrn_reflns_limit_k_min -39
_diffrn_reflns_limit_l_max 24
_diffrn_reflns_limit_l_min -24
_diffrn_reflns_number 81481
_diffrn_reflns_theta_full 26.37
_diffrn_reflns_theta_max 26.37
_diffrn_reflns_theta_min 1.22
_diffrn_source_type 'fine-focus sealed tube'
_exptl_absorpt_coefficient_mu 0.453
_exptl_absorpt_correction_T_max 0.95
_exptl_absorpt_correction_T_min 0.85
_exptl_absorpt_correction_type multi-scan
_exptl_absorpt_process_details 'SADABS V2008/1 (Bruker AXS)'
_exptl_crystal_colour 'translucent dark violet'
_exptl_crystal_density_diffrn 1.149
_exptl_crystal_density_method 'not measured'
_exptl_crystal_description needle
_exptl_crystal_F_000 2272
_exptl_crystal_size_max 0.310
_exptl_crystal_size_mid 0.200
_exptl_crystal_size_min 0.110
_refine_diff_density_max 1.097
_refine_diff_density_min -0.570
_refine_ls_extinction_method none
_refine_ls_goodness_of_fit_ref 1.070
_refine_ls_hydrogen_treatment constr
_refine_ls_matrix_type full
_refine_ls_number_parameters 845
_refine_ls_number_reflns 12065
_refine_ls_number_restraints 370
_refine_ls_restrained_S_all 1.077
_refine_ls_R_factor_all 0.1112
_refine_ls_R_factor_gt 0.0744
_refine_ls_shift/su_max 0.001
_refine_ls_shift/su_mean 0.000
_refine_ls_structure_factor_coef Fsqd
_refine_ls_weighting_details 'calc w=1/[\s^2^(Fo^2^)+(0.0900P)^2^+13.7296P] where P=(Fo^2^+2Fc^2^)/3'
_refine_ls_weighting_scheme calc
_refine_ls_wR_factor_gt 0.1898
_refine_ls_wR_factor_ref 0.2111
_reflns_number_gt 8348
_reflns_number_total 12065
_reflns_threshold_expression >2sigma(I)
_cod_data_source_file c5dt01178g2.cif
_cod_data_source_block I
_cod_depositor_comments 'Adding full bibliography for 7035604--7035608.cif.'
_cod_database_code 7035605

loop_
_space_group_symop_operation_xyz
'x, y, z'
'-x+1/2, y+1/2, -z+1/2'
'-x, -y, -z'
'x-1/2, -y-1/2, z-1/2'

loop_
_atom_site_type_symbol
_atom_site_label
_atom_site_fract_x
_atom_site_fract_y
_atom_site_fract_z
_atom_site_U_iso_or_equiv
_atom_site_adp_type
_atom_site_calc_flag
_atom_site_refinement_flags
_atom_site_occupancy
_atom_site_disorder_assembly
_atom_site_disorder_group
C C1 0.5693(4) 0.11353(13) 0.2722(2) 0.0254(8) Uani d . 1.0 A .
C C2 0.6778(4) 0.09697(12) 0.3140(2) 0.0253(8) Uani d . 1.0 . .
C C3 0.7774(4) 0.12344(12) 0.34599(19) 0.0245(8) Uani d . 1.0 A .
H H3 0.849 0.1113 0.3747 0.029 Uiso calc R 1.0 . .
C C4 0.7741(4) 0.16670(12) 0.33674(18) 0.0219(8) Uani d . 1.0 . .
C C5 0.6657(4) 0.18296(12) 0.29420(18) 0.0223(8) Uani d . 1.0 A .
H H5 0.6608 0.2127 0.2872 0.027 Uiso calc R 1.0 . .
C C6 0.5649(4) 0.15744(12) 0.26180(18) 0.0230(8) Uani d . 1.0 . .
C C13 0.6503(4) -0.08316(13) 0.3043(2) 0.0313(9) Uani d . 1.0 . .
C C14 0.5418(4) -0.09510(13) 0.2584(2) 0.0300(9) Uani d . 1.0 A .
C C15 0.5222(4) -0.13867(13) 0.2456(2) 0.0276(9) Uani d . 1.0 . .
C C16 0.6100(4) -0.16755(13) 0.2790(2) 0.0294(9) Uani d . 1.0 A .
H H16 0.595 -0.1968 0.27 0.035 Uiso calc R 1.0 . .
C C17 0.7192(4) -0.15628(13) 0.3250(2) 0.0291(9) Uani d . 1.0 . .
C C18 0.7361(4) -0.11313(13) 0.3371(2) 0.0317(9) Uani d . 1.0 A .
H H18 0.808 -0.1039 0.3685 0.038 Uiso calc R 1.0 . .
C C19 0.4120(4) -0.15520(13) 0.1956(2) 0.0296(9) Uani d . 1.0 A .
C C20 0.2845(5) -0.16636(15) 0.2173(2) 0.0411(12) Uani d . 1.0 . .
C C21 0.1872(5) -0.18417(16) 0.1708(2) 0.0457(13) Uani d . 1.0 A .
H H21 0.1003 -0.1918 0.1854 0.055 Uiso calc R 1.0 . .
C C22 0.2137(5) -0.19104(14) 0.1038(2) 0.0374(11) Uani d . 1.0 . .
C C23 0.3408(5) -0.17933(14) 0.0836(2) 0.0366(10) Uani d . 1.0 A .
H H23 0.3602 -0.1836 0.0377 0.044 Uiso calc R 1.0 . .
C C24 0.4406(4) -0.16164(13) 0.1280(2) 0.0308(9) Uani d . 1.0 . .
C C25 0.2519(6) -0.1585(2) 0.2897(3) 0.0649(18) Uani d . 1.0 A .
H H25A 0.3218 -0.172 0.3207 0.097 Uiso calc R 1.0 . .
H H25B 0.162 -0.1705 0.2972 0.097 Uiso calc R 1.0 . .
H H25C 0.2509 -0.1279 0.2984 0.097 Uiso calc R 1.0 . .
C C26 0.1055(6) -0.21008(18) 0.0541(3) 0.0563(15) Uani d . 1.0 A .
H H26A 0.142 -0.2356 0.0337 0.084 Uiso calc R 1.0 . .
H H26B 0.0795 -0.1894 0.0185 0.084 Uiso calc R 1.0 . .
H H26C 0.0248 -0.2176 0.0782 0.084 Uiso calc R 1.0 . .
C C27 0.5768(5) -0.14890(16) 0.1041(2) 0.0439(12) Uani d . 1.0 A .
H H27A 0.5779 -0.1546 0.0554 0.066 Uiso calc R 1.0 . .
H H27B 0.6495 -0.1652 0.1289 0.066 Uiso calc R 1.0 . .
H H27C 0.5918 -0.1186 0.1126 0.066 Uiso calc R 1.0 . .
C C28 0.8185(5) -0.19004(13) 0.3556(2) 0.0324(10) Uani d . 1.0 A .
C C29 0.8928(4) -0.20929(15) 0.2976(2) 0.0396(11) Uani d . 1.0 . .
H H29A 0.8261 -0.2228 0.265 0.059 Uiso calc R 1.0 A .
H H29B 0.9587 -0.2305 0.3159 0.059 Uiso calc R 1.0 . .
H H29C 0.9413 -0.1869 0.2747 0.059 Uiso calc R 1.0 . .
C C30 0.4567(4) 0.17883(12) 0.21599(19) 0.0246(8) Uani d . 1.0 A .
C C31 0.4693(4) 0.17994(13) 0.1456(2) 0.0291(9) Uani d . 1.0 . .
C C32 0.3736(4) 0.20258(15) 0.1046(2) 0.0350(10) Uani d . 1.0 A .
H H32 0.3819 0.2033 0.057 0.042 Uiso calc R 1.0 . .
C C33 0.2662(4) 0.22415(15) 0.1314(2) 0.0357(10) Uani d . 1.0 . .
C C34 0.2557(4) 0.22260(14) 0.2011(2) 0.0332(10) Uani d . 1.0 A .
H H34 0.183 0.2373 0.2201 0.04 Uiso calc R 1.0 . .
C C35 0.3486(4) 0.20011(13) 0.2438(2) 0.0271(9) Uani d . 1.0 . .
C C36 0.5844(5) 0.15679(16) 0.1147(2) 0.0410(11) Uani d . 1.0 A .
H H36A 0.571 0.1582 0.0651 0.062 Uiso calc R 1.0 . .
H H36B 0.5851 0.1271 0.1293 0.062 Uiso calc R 1.0 . .
H H36C 0.6719 0.1701 0.1297 0.062 Uiso calc R 1.0 . .
C C37 0.1625(5) 0.24795(18) 0.0853(3) 0.0514(13) Uani d . 1.0 A .
H H37A 0.0837 0.2555 0.1106 0.077 Uiso calc R 1.0 . .
H H37B 0.1321 0.23 0.0466 0.077 Uiso calc R 1.0 . .
H H37C 0.2046 0.2738 0.0687 0.077 Uiso calc R 1.0 . .
C C38 0.3325(5) 0.19854(15) 0.3187(2) 0.0395(11) Uani d . 1.0 A .
H H38A 0.2565 0.2169 0.3296 0.059 Uiso calc R 1.0 . .
H H38B 0.4171 0.2083 0.3434 0.059 Uiso calc R 1.0 . .
H H38C 0.3135 0.1693 0.3321 0.059 Uiso calc R 1.0 . .
C C39 0.8823(4) 0.19703(12) 0.3695(2) 0.0259(9) Uani d . 1.0 A .
C C40 0.8164(5) 0.22573(18) 0.4204(3) 0.0627(17) Uani d . 1.0 . .
H H40A 0.8862 0.2445 0.4423 0.094 Uiso calc R 1.0 A .
H H40B 0.7765 0.2083 0.455 0.094 Uiso calc R 1.0 . .
H H40C 0.7444 0.2428 0.3966 0.094 Uiso calc R 1.0 . .
C C41 1.0005(5) 0.17279(15) 0.4073(2) 0.0411(12) Uani d . 1.0 . .
H H41A 1.0424 0.1536 0.3757 0.062 Uiso calc R 1.0 A .
H H41B 0.9654 0.1563 0.4443 0.062 Uiso calc R 1.0 . .
H H41C 1.0694 0.193 0.426 0.062 Uiso calc R 1.0 . .
C C42 0.9426(4) 0.22406(14) 0.3153(2) 0.0368(11) Uani d . 1.0 . .
H H42A 0.9833 0.2056 0.2823 0.055 Uiso calc R 1.0 A .
H H42B 1.0133 0.2427 0.3366 0.055 Uiso calc R 1.0 . .
H H42C 0.8701 0.2412 0.2921 0.055 Uiso calc R 1.0 . .
C C43 0.9271(5) -0.17107(15) 0.4066(2) 0.0468(13) Uani d . 1.0 . .
H H43A 0.9781 -0.149 0.3843 0.07 Uiso calc R 1.0 A .
H H43B 0.9902 -0.1934 0.4235 0.07 Uiso calc R 1.0 . .
H H43C 0.8822 -0.1587 0.4447 0.07 Uiso calc R 1.0 . .
C C44 0.7405(6) -0.22468(17) 0.3900(3) 0.0590(15) Uani d . 1.0 . .
H H44A 0.6908 -0.2122 0.4265 0.088 Uiso calc R 1.0 A .
H H44B 0.8052 -0.246 0.4092 0.088 Uiso calc R 1.0 . .
H H44C 0.6754 -0.2381 0.3566 0.088 Uiso calc R 1.0 . .
S S1 0.43415(10) 0.08211(3) 0.23356(5) 0.0299(3) Uani d . 1.0 . .
S S2 0.42399(11) -0.05903(4) 0.21703(6) 0.0361(3) Uani d . 1.0 . .
Ni Ni1 0.44680(13) 0.01066(4) 0.22969(6) 0.0228(2) Uani d P 0.767(2) A 1
P P1 0.20616(12) 0.01333(4) 0.22472(6) 0.0202(3) Uani d P 0.767(2) A 1
C C7 0.6886(6) 0.05046(17) 0.3148(3) 0.0218(14) Uani d PDU 0.767(2) A 1
C C8 0.7058(5) 0.02699(16) 0.3732(3) 0.0264(11) Uani d PDU 0.767(2) A 1
H H8 0.7227 0.0408 0.4157 0.032 Uiso calc PR 0.767(2) A 1
C C9 0.6985(5) -0.01727(16) 0.3706(3) 0.0258(11) Uani d PDU 0.767(2) A 1
H H9 0.7098 -0.0332 0.4115 0.031 Uiso calc PR 0.767(2) A 1
C C10 0.6750(6) -0.03814(17) 0.3096(3) 0.0241(13) Uani d PDU 0.767(2) A 1
C C11 0.6654(4) -0.01376(15) 0.2486(2) 0.0204(10) Uani d PDU 0.767(2) A 1
H H11 0.6548 -0.0277 0.2059 0.025 Uiso calc PR 0.767(2) A 1
C C12 0.6713(4) 0.02973(15) 0.2512(2) 0.0188(10) Uani d PDU 0.767(2) A 1
H H12 0.6638 0.0458 0.2104 0.023 Uiso calc PR 0.767(2) A 1
C C45 0.1306(6) 0.0640(2) 0.1913(3) 0.0221(14) Uani d PD 0.767(2) A 1
H H45 0.1785 0.0867 0.2193 0.026 Uiso calc PR 0.767(2) A 1
C C46 0.1615(7) 0.0740(2) 0.1177(3) 0.0313(14) Uani d PD 0.767(2) A 1
H H46A 0.259 0.0682 0.1113 0.038 Uiso calc PR 0.767(2) A 1
H H46B 0.1047 0.0558 0.0859 0.038 Uiso calc PR 0.767(2) A 1
C C47 0.1293(6) 0.12061(19) 0.1037(3) 0.0355(14) Uani d PD 0.767(2) A 1
H H47A 0.1464 0.1273 0.056 0.043 Uiso calc PR 0.767(2) A 1
H H47B 0.1909 0.1385 0.1337 0.043 Uiso calc PR 0.767(2) A 1
C C48 -0.0195(7) 0.1311(3) 0.1157(4) 0.0424(18) Uani d PD 0.767(2) A 1
H H48A -0.035 0.1619 0.1091 0.051 Uiso calc PR 0.767(2) A 1
H H48B -0.0811 0.1159 0.0819 0.051 Uiso calc PR 0.767(2) A 1
C C49 -0.0546(8) 0.1187(3) 0.1869(4) 0.0374(18) Uani d PD 0.767(2) A 1
H H49A -0.153 0.1239 0.1919 0.045 Uiso calc PR 0.767(2) A 1
H H49B -0.0009 0.1363 0.2208 0.045 Uiso calc PR 0.767(2) A 1
C C50 -0.0216(5) 0.07100(18) 0.1997(3) 0.0336(13) Uani d PD 0.767(2) A 1
H H50A -0.0434 0.063 0.2462 0.04 Uiso calc PR 0.767(2) A 1
H H50B -0.0774 0.0532 0.1669 0.04 Uiso calc PR 0.767(2) A 1
C C51 0.1419(6) 0.00919(16) 0.3095(2) 0.0279(11) Uani d P 0.767(2) A 1
H H51 0.0397 0.0103 0.3032 0.034 Uiso calc PR 0.767(2) A 1
C C52 0.1797(7) -0.03344(18) 0.3438(3) 0.0406(15) Uani d P 0.767(2) A 1
H H52A 0.2805 -0.036 0.3504 0.049 Uiso calc PR 0.767(2) A 1
H H52B 0.1452 -0.057 0.3141 0.049 Uiso calc PR 0.767(2) A 1
C C53 0.1171(7) -0.03689(18) 0.4135(3) 0.0424(15) Uani d P 0.767(2) A 1
H H53A 0.0159 -0.0374 0.4066 0.051 Uiso calc PR 0.767(2) A 1
H H53B 0.1473 -0.0637 0.4361 0.051 Uiso calc PR 0.767(2) A 1
C C54 0.1613(7) 0.0003(2) 0.4582(3) 0.0436(16) Uani d P 0.767(2) A 1
H H54A 0.2617 -0.001 0.4685 0.052 Uiso calc PR 0.767(2) A 1
H H54B 0.1174 -0.0019 0.5016 0.052 Uiso calc PR 0.767(2) A 1
C C55 0.1240(7) 0.04287(18) 0.4249(3) 0.0394(15) Uani d P 0.767(2) A 1
H H55A 0.158 0.0662 0.4552 0.047 Uiso calc PR 0.767(2) A 1
H H55B 0.0232 0.0454 0.418 0.047 Uiso calc PR 0.767(2) A 1
C C56 0.1873(7) 0.04658(17) 0.3562(3) 0.0367(14) Uani d P 0.767(2) A 1
H H56A 0.2884 0.0468 0.3636 0.044 Uiso calc PR 0.767(2) A 1
H H56B 0.1585 0.0736 0.3341 0.044 Uiso calc PR 0.767(2) A 1
C C57 0.1226(11) -0.0318(3) 0.1784(4) 0.0238(18) Uani d P 0.767(2) A 1
H H57 0.1672 -0.0576 0.1996 0.029 Uiso calc PR 0.767(2) A 1
C C58 -0.0308(5) -0.03824(19) 0.1855(3) 0.0384(14) Uani d P 0.767(2) A 1
H H58A -0.0841 -0.0161 0.1597 0.046 Uiso calc PR 0.767(2) A 1
H H58B -0.0507 -0.0363 0.2338 0.046 Uiso calc PR 0.767(2) A 1
C C59 -0.0707(14) -0.0829(5) 0.1569(7) 0.055(3) Uani d P 0.767(2) A 1
H H59A -0.0202 -0.1048 0.1844 0.067 Uiso calc PR 0.767(2) A 1
H H59B -0.1699 -0.0876 0.1605 0.067 Uiso calc PR 0.767(2) A 1
C C60 -0.0385(13) -0.0872(4) 0.0836(5) 0.065(4) Uani d P 0.767(2) A 1
H H60A -0.0957 -0.0672 0.0553 0.078 Uiso calc PR 0.767(2) A 1
H H60B -0.0608 -0.1163 0.0676 0.078 Uiso calc PR 0.767(2) A 1
C C61 0.1113(7) -0.0782(2) 0.0753(3) 0.0482(17) Uani d P 0.767(2) A 1
H H61A 0.1287 -0.0798 0.0266 0.058 Uiso calc PR 0.767(2) A 1
H H61B 0.1682 -0.1001 0.0998 0.058 Uiso calc PR 0.767(2) A 1
C C62 0.1527(6) -0.03429(19) 0.1031(3) 0.0349(13) Uani d P 0.767(2) A 1
H H62A 0.1005 -0.0121 0.0769 0.042 Uiso calc PR 0.767(2) A 1
H H62B 0.2514 -0.0295 0.0984 0.042 Uiso calc PR 0.767(2) A 1
Ni Ni20 0.4248(4) 0.01171(14) 0.2561(2) 0.0243(8) Uani d P 0.233(2) A -2
P P100 0.2668(5) 0.00940(15) 0.1526(2) 0.0271(11) Uani d P 0.233(2) A -2
C C100 0.7928(15) 0.0277(4) 0.3293(8) 0.0257(17) Uani d PDU 0.233(2) A -2
H H100 0.8782 0.0415 0.3257 0.031 Uiso calc PR 0.233(2) A -2
C C104 0.5564(15) 0.0313(4) 0.3539(8) 0.0257(17) Uani d PDU 0.233(2) A -2
H H104 0.482 0.048 0.3671 0.031 Uiso calc PR 0.233(2) A -2
C C103 0.5474(15) -0.0124(4) 0.3528(8) 0.0257(17) Uani d PDU 0.233(2) A -2
H H103 0.467 -0.0264 0.3652 0.031 Uiso calc PR 0.233(2) A -2
C C101 0.7851(15) -0.0158(4) 0.3286(8) 0.0257(17) Uani d PDU 0.233(2) A -2
H H101 0.8658 -0.0321 0.3252 0.031 Uiso calc PR 0.233(2) A -2
C C102 0.6615(18) -0.0359(6) 0.3328(12) 0.0257(17) Uani d PDU 0.233(2) A -2
C C105 0.6772(19) 0.0508(6) 0.3352(13) 0.0257(17) Uani d PDU 0.233(2) A -2
C C200 0.322(2) 0.0056(6) 0.0643(10) 0.042(3) Uani d PU 0.233(2) A -2
H H200 0.2385 0.0098 0.0324 0.05 Uiso calc PR 0.233(2) A -2
C C202 0.424(2) -0.0391(6) -0.0269(10) 0.042(3) Uani d PU 0.233(2) A -2
H H20A 0.4807 -0.0643 -0.0359 0.05 Uiso calc PR 0.233(2) A -2
H H20B 0.3434 -0.0384 -0.06 0.05 Uiso calc PR 0.233(2) A -2
C C203 0.492(2) -0.0060(7) -0.0288(12) 0.048(5) Uani d PU 0.233(2) A -2
H H20C 0.5263 -0.0065 -0.0747 0.058 Uiso calc PR 0.233(2) A -2
H H20D 0.573 -0.0118 0.0028 0.058 Uiso calc PR 0.233(2) A -2
C C201 0.380(2) -0.0388(7) 0.0502(10) 0.048(5) Uani d PU 0.233(2) A -2
H H20E 0.3101 -0.0608 0.0562 0.057 Uiso calc PR 0.233(2) A -2
H H20F 0.4605 -0.0447 0.0821 0.057 Uiso calc PR 0.233(2) A -2
C C204 0.467(2) 0.0353(6) -0.0185(10) 0.042(3) Uani d PU 0.233(2) A -2
H H20G 0.3945 0.0456 -0.0519 0.05 Uiso calc PR 0.233(2) A -2
H H20H 0.551 0.0522 -0.0232 0.05 Uiso calc PR 0.233(2) A -2
C C205 0.425(2) 0.0385(7) 0.0478(10) 0.047(4) Uani d PU 0.233(2) A -2
H H20I 0.385 0.0669 0.0538 0.056 Uiso calc PR 0.233(2) A -2
H H20J 0.5061 0.0358 0.0804 0.056 Uiso calc PR 0.233(2) A -2
C C300 0.1685(17) 0.0609(6) 0.1527(11) 0.028(4) Uani d PDU 0.233(2) A -2
H H300 0.239 0.0839 0.1546 0.033 Uiso calc PR 0.233(2) A -2
C C305 0.095(3) 0.0652(6) 0.2172(11) 0.038(5) Uani d PDU 0.233(2) A -2
H H30A 0.1556 0.0563 0.2571 0.046 Uiso calc PR 0.233(2) A -2
H H30B 0.0119 0.0472 0.2148 0.046 Uiso calc PR 0.233(2) A -2
C C301 0.071(2) 0.0707(5) 0.0909(9) 0.045(5) Uani d PDU 0.233(2) A -2
H H30C -0.0108 0.0523 0.0907 0.054 Uiso calc PR 0.233(2) A -2
H H30D 0.117 0.0654 0.0486 0.054 Uiso calc PR 0.233(2) A -2
C C333 -0.041(3) 0.1241(10) 0.1607(14) 0.066(8) Uani d PDU 0.233(2) A -2
H H33A -0.0733 0.1538 0.1627 0.079 Uiso calc PR 0.233(2) A -2
H H33B -0.1221 0.1053 0.1607 0.079 Uiso calc PR 0.233(2) A -2
C C302 0.029(4) 0.1175(7) 0.0947(12) 0.060(7) Uani d PDU 0.233(2) A -2
H H30E 0.1102 0.136 0.094 0.072 Uiso calc PR 0.233(2) A -2
H H30F -0.0352 0.1248 0.0552 0.072 Uiso calc PR 0.233(2) A -2
C C304 0.054(2) 0.1147(5) 0.2236(10) 0.049(5) Uani d PDU 0.233(2) A -2
H H30G 0.0071 0.1198 0.2655 0.059 Uiso calc PR 0.233(2) A -2
H H30H 0.1369 0.1329 0.2245 0.059 Uiso calc PR 0.233(2) A -2
C C400 0.144(3) -0.0355(11) 0.1573(15) 0.021(5) Uani d PU 0.233(2) A -2
H H400 0.1985 -0.0616 0.1495 0.025 Uiso calc PR 0.233(2) A -2
C C401 0.089(2) -0.0416(6) 0.2286(10) 0.036(4) Uani d PU 0.233(2) A -2
H H40D 0.1661 -0.0392 0.2639 0.043 Uiso calc PR 0.233(2) A -2
H H40E 0.0217 -0.0193 0.2367 0.043 Uiso calc PR 0.233(2) A -2
C C402 0.023(2) -0.0853(6) 0.2328(10) 0.039(4) Uani d PU 0.233(2) A -2
H H40F 0.0906 -0.1077 0.2257 0.047 Uiso calc PR 0.233(2) A -2
H H40G -0.0119 -0.0893 0.2782 0.047 Uiso calc PR 0.233(2) A -2
C C403 -0.094(5) -0.0882(15) 0.1788(18) 0.040(6) Uani d PU 0.233(2) A -2
H H40H -0.164 -0.0665 0.1873 0.048 Uiso calc PR 0.233(2) A -2
H H40I -0.138 -0.1164 0.1808 0.048 Uiso calc PR 0.233(2) A -2
C C404 -0.043(3) -0.0814(8) 0.1084(16) 0.034(6) Uani d PDU 0.233(2) A -2
H H40J -0.1206 -0.0836 0.0735 0.041 Uiso calc PR 0.233(2) A -2
H H40K 0.0246 -0.1036 0.0992 0.041 Uiso calc PR 0.233(2) A -2
C C405 0.023(2) -0.0375(6) 0.1049(11) 0.043(5) Uani d PDU 0.233(2) A -2
H H40L 0.0545 -0.0327 0.059 0.051 Uiso calc PR 0.233(2) A -2
H H40M -0.0442 -0.0153 0.1142 0.051 Uiso calc PR 0.233(2) A -2
C C81 0.4112(6) 0.0885(2) 0.5037(3) 0.085(2) Uani d . 1.0 . .
H H81A 0.3936 0.0616 0.4789 0.102 Uiso calc R 1.0 . .
H H81B 0.3421 0.0916 0.5376 0.102 Uiso calc R 1.0 . .
C C82 0.5140(7) 0.1517(2) 0.4786(4) 0.0754(18) Uani d . 1.0 . .
H H82A 0.4788 0.177 0.5014 0.091 Uiso calc R 1.0 . .
H H82B 0.5598 0.1608 0.438 0.091 Uiso calc R 1.0 . .
C C80 0.4019(8) 0.1212(2) 0.4601(3) 0.085(2) Uani d . 1.0 . .
H H80A 0.3121 0.1354 0.4621 0.102 Uiso calc R 1.0 . .
H H80B 0.4095 0.1108 0.4132 0.102 Uiso calc R 1.0 . .
C C83 0.6103(11) 0.1268(3) 0.5264(4) 0.129(4) Uani d . 1.0 . .
H H83A 0.6987 0.1228 0.506 0.155 Uiso calc R 1.0 . .
H H83B 0.6278 0.1426 0.5695 0.155 Uiso calc R 1.0 . .
O C85 0.5535(11) 0.0881(4) 0.5391(6) 0.265(7) Uani d . 1.0 . .

loop_
_atom_site_aniso_label
_atom_site_aniso_U_11
_atom_site_aniso_U_22
_atom_site_aniso_U_33
_atom_site_aniso_U_12
_atom_site_aniso_U_13
_atom_site_aniso_U_23
C1 0.0194(19) 0.023(2) 0.034(2) -0.0034(15) 0.0009(15) 0.0002(17)
C2 0.023(2) 0.017(2) 0.036(2) -0.0029(15) -0.0007(16) 0.0044(16)
C3 0.0222(19) 0.022(2) 0.029(2) -0.0023(15) -0.0011(15) 0.0028(16)
C4 0.0236(19) 0.017(2) 0.0250(19) -0.0034(15) 0.0027(15) 0.0012(15)
C5 0.026(2) 0.0135(19) 0.0282(19) -0.0022(15) 0.0030(15) 0.0019(15)
C6 0.0214(19) 0.020(2) 0.028(2) 0.0028(15) 0.0032(15) 0.0046(16)
C13 0.029(2) 0.017(2) 0.047(2) -0.0058(16) 0.0012(18) 0.0002(18)
C14 0.027(2) 0.021(2) 0.042(2) -0.0028(16) 0.0039(17) -0.0001(18)
C15 0.031(2) 0.021(2) 0.031(2) -0.0068(17) 0.0051(16) -0.0029(17)
C16 0.042(2) 0.016(2) 0.032(2) -0.0061(17) 0.0090(18) -0.0051(17)
C17 0.039(2) 0.020(2) 0.029(2) -0.0003(17) 0.0081(17) 0.0017(17)
C18 0.035(2) 0.022(2) 0.037(2) -0.0028(18) -0.0008(18) -0.0005(18)
C19 0.037(2) 0.020(2) 0.032(2) -0.0077(17) 0.0043(17) -0.0029(17)
C20 0.052(3) 0.038(3) 0.035(2) -0.024(2) 0.013(2) -0.013(2)
C21 0.049(3) 0.041(3) 0.049(3) -0.027(2) 0.012(2) -0.017(2)
C22 0.049(3) 0.026(2) 0.037(2) -0.014(2) 0.000(2) -0.0050(19)
C23 0.057(3) 0.024(2) 0.029(2) -0.006(2) 0.004(2) 0.0013(18)
C24 0.041(2) 0.021(2) 0.032(2) 0.0008(18) 0.0065(18) 0.0029(17)
C25 0.068(4) 0.083(4) 0.047(3) -0.050(3) 0.026(3) -0.031(3)
C26 0.075(4) 0.048(3) 0.045(3) -0.031(3) -0.005(3) -0.006(2)
C27 0.046(3) 0.046(3) 0.041(3) -0.003(2) 0.015(2) -0.003(2)
C28 0.044(3) 0.017(2) 0.036(2) 0.0015(18) 0.0039(19) 0.0025(18)
C29 0.034(2) 0.033(3) 0.052(3) 0.0013(19) -0.002(2) -0.015(2)
C30 0.0222(19) 0.020(2) 0.031(2) -0.0035(15) 0.0010(15) 0.0071(16)
C31 0.029(2) 0.025(2) 0.034(2) -0.0007(17) 0.0028(17) 0.0036(18)
C32 0.034(2) 0.041(3) 0.030(2) -0.001(2) 0.0004(18) 0.0082(19)
C33 0.029(2) 0.036(3) 0.042(2) 0.0015(19) -0.0023(18) 0.015(2)
C34 0.025(2) 0.033(3) 0.042(2) 0.0056(18) 0.0051(18) 0.013(2)
C35 0.026(2) 0.021(2) 0.035(2) -0.0012(16) 0.0052(16) 0.0073(17)
C36 0.039(3) 0.049(3) 0.036(2) 0.009(2) 0.0089(19) 0.006(2)
C37 0.038(3) 0.064(4) 0.050(3) 0.012(2) -0.005(2) 0.019(3)
C38 0.040(3) 0.041(3) 0.039(2) 0.014(2) 0.010(2) 0.011(2)
C39 0.028(2) 0.016(2) 0.034(2) -0.0042(16) 0.0019(16) -0.0031(16)
C40 0.049(3) 0.060(4) 0.081(4) -0.019(3) 0.020(3) -0.049(3)
C41 0.046(3) 0.031(3) 0.042(3) -0.018(2) -0.019(2) 0.010(2)
C42 0.032(2) 0.027(2) 0.050(3) -0.0100(18) -0.0089(19) 0.012(2)
C43 0.070(3) 0.030(3) 0.038(3) 0.013(2) -0.011(2) -0.005(2)
C44 0.057(3) 0.039(3) 0.084(4) 0.008(3) 0.019(3) 0.034(3)
S1 0.0220(5) 0.0217(6) 0.0448(6) -0.0050(4) -0.0049(4) -0.0011(4)
S2 0.0281(6) 0.0244(6) 0.0555(7) 0.0035(4) 0.0009(5) -0.0048(5)
Ni1 0.0232(5) 0.0179(4) 0.0266(6) -0.0066(3) -0.0026(4) 0.0038(5)
P1 0.0218(6) 0.0134(7) 0.0247(6) -0.0017(5) -0.0036(5) -0.0027(5)
C7 0.018(3) 0.017(3) 0.031(3) -0.005(2) 0.002(2) 0.002(2)
C8 0.036(3) 0.016(3) 0.027(2) -0.006(2) -0.002(2) -0.002(2)
C9 0.033(3) 0.017(3) 0.027(3) -0.004(2) 0.000(2) 0.002(2)
C10 0.023(3) 0.016(3) 0.034(3) -0.005(2) 0.006(2) -0.005(2)
C11 0.014(2) 0.024(3) 0.023(2) -0.0031(19) 0.0026(17) -0.003(2)
C12 0.015(2) 0.021(3) 0.020(2) -0.0012(18) 0.0003(17) 0.0020(19)
C45 0.019(4) 0.023(3) 0.025(3) -0.004(2) 0.001(2) 0.007(3)
C46 0.036(3) 0.032(4) 0.026(3) -0.007(3) -0.001(3) 0.006(3)
C47 0.035(3) 0.037(4) 0.034(3) -0.001(3) 0.004(3) 0.017(3)
C48 0.034(4) 0.046(5) 0.047(4) 0.003(3) 0.001(3) 0.024(4)
C49 0.031(4) 0.037(4) 0.045(4) 0.012(3) 0.009(3) 0.017(3)
C50 0.019(3) 0.038(4) 0.043(3) 0.002(2) 0.003(2) 0.017(3)
C51 0.041(3) 0.020(3) 0.022(2) 0.000(2) -0.003(2) -0.002(2)
C52 0.079(5) 0.016(3) 0.026(3) 0.007(3) -0.004(3) 0.000(2)
C53 0.079(5) 0.022(3) 0.026(3) 0.005(3) 0.002(3) 0.005(2)
C54 0.065(4) 0.041(4) 0.023(3) 0.005(3) -0.004(3) 0.006(2)
C55 0.068(4) 0.027(3) 0.022(3) 0.005(3) -0.005(3) -0.006(2)
C56 0.068(4) 0.016(3) 0.025(3) -0.002(3) -0.008(3) -0.004(2)
C57 0.025(4) 0.023(4) 0.024(4) -0.002(3) 0.002(3) -0.011(4)
C58 0.025(3) 0.037(4) 0.054(4) -0.008(2) 0.006(3) -0.025(3)
C59 0.026(5) 0.061(7) 0.081(9) -0.020(4) 0.017(6) -0.039(7)
C60 0.064(6) 0.063(6) 0.067(7) -0.011(4) -0.011(6) -0.048(5)
C61 0.059(4) 0.048(4) 0.039(3) -0.014(3) 0.010(3) -0.024(3)
C62 0.047(4) 0.033(4) 0.025(3) -0.001(3) 0.004(2) -0.009(2)
Ni20 0.0229(17) 0.0161(14) 0.032(2) -0.0030(11) -0.0078(15) 0.0057(17)
P100 0.031(2) 0.023(3) 0.028(2) -0.0008(19) 0.0039(18) 0.0012(19)
C100 0.027(4) 0.020(4) 0.030(4) 0.004(3) 0.000(3) -0.006(3)
C104 0.027(4) 0.020(4) 0.030(4) 0.004(3) 0.000(3) -0.006(3)
C103 0.027(4) 0.020(4) 0.030(4) 0.004(3) 0.000(3) -0.006(3)
C101 0.027(4) 0.020(4) 0.030(4) 0.004(3) 0.000(3) -0.006(3)
C102 0.027(4) 0.020(4) 0.030(4) 0.004(3) 0.000(3) -0.006(3)
C105 0.027(4) 0.020(4) 0.030(4) 0.004(3) 0.000(3) -0.006(3)
C200 0.055(7) 0.033(6) 0.042(6) 0.003(5) 0.038(5) -0.009(5)
C202 0.055(7) 0.033(6) 0.042(6) 0.003(5) 0.038(5) -0.009(5)
C203 0.035(10) 0.027(7) 0.084(13) 0.012(7) 0.012(10) 0.026(8)
C201 0.072(13) 0.039(8) 0.035(9) 0.008(9) 0.023(9) -0.003(8)
C204 0.055(7) 0.033(6) 0.042(6) 0.003(5) 0.038(5) -0.009(5)
C205 0.057(12) 0.052(10) 0.033(8) -0.010(9) 0.013(8) 0.019(8)
C300 0.020(9) 0.015(9) 0.047(12) 0.006(7) 0.002(8) 0.001(9)
C305 0.045(14) 0.010(8) 0.063(11) -0.005(8) 0.019(10) 0.005(10)
C301 0.049(12) 0.022(9) 0.062(10) 0.013(9) -0.009(9) 0.005(9)
C333 0.048(16) 0.051(16) 0.100(18) 0.032(13) 0.012(13) 0.002(14)
C302 0.078(18) 0.023(11) 0.078(13) 0.026(12) 0.005(14) 0.020(11)
C304 0.047(11) 0.023(9) 0.079(11) 0.008(8) 0.017(10) -0.019(9)
C400 0.012(11) 0.013(11) 0.038(15) -0.004(7) 0.011(9) -0.009(11)
C401 0.042(11) 0.020(9) 0.050(9) -0.006(7) 0.025(8) -0.009(8)
C402 0.041(11) 0.035(10) 0.043(9) -0.009(8) 0.014(7) 0.002(8)
C403 0.031(19) 0.043(16) 0.048(16) -0.002(10) 0.014(10) -0.015(11)
C404 0.033(12) 0.024(13) 0.045(12) -0.017(10) 0.003(12) -0.008(15)
C405 0.039(11) 0.020(9) 0.066(11) -0.009(8) -0.014(9) 0.003(9)
C81 0.065(4) 0.099(5) 0.086(5) -0.038(4) -0.024(3) 0.066(4)
C82 0.081(5) 0.056(4) 0.088(5) 0.000(3) 0.000(4) -0.002(4)
C80 0.111(6) 0.069(5) 0.071(4) -0.013(4) -0.022(4) 0.010(4)
C83 0.192(10) 0.073(6) 0.110(6) -0.064(6) -0.074(7) 0.021(5)
C85 0.236(11) 0.275(14) 0.268(12) -0.110(10) -0.097(9) 0.164(10)

loop_
_atom_type_symbol
_atom_type_description
_atom_type_scat_dispersion_real
_atom_type_scat_dispersion_imag
_atom_type_scat_source
C C 0.0033 0.0016 'International Tables Vol C Tables 4.2.6.8 and 6.1.1.4'
P P 0.1023 0.0942 'International Tables Vol C Tables 4.2.6.8 and 6.1.1.4'
S S 0.1246 0.1234 'International Tables Vol C Tables 4.2.6.8 and 6.1.1.4'
Ni Ni 0.3393 1.1124 'International Tables Vol C Tables 4.2.6.8 and 6.1.1.4'
O O 0.0106 0.0060 'International Tables Vol C Tables 4.2.6.8 and 6.1.1.4'
H H 0.0000 0.0000 'International Tables Vol C Tables 4.2.6.8 and 6.1.1.4'

loop_
_geom_angle_atom_site_label_1
_geom_angle_atom_site_label_2
_geom_angle_atom_site_label_3
_geom_angle
C2 C1 C6 118.0(3)
C2 C1 S1 123.7(3)
C6 C1 S1 118.3(3)
C3 C2 C1 121.2(4)
C3 C2 C7 123.0(4)
C1 C2 C7 115.4(4)
C3 C2 C105 117.8(10)
C1 C2 C105 120.2(9)
C7 C2 C105 16.3(9)
C4 C3 C2 121.6(3)
C4 C3 H3 119.2
C2 C3 H3 119.2
C3 C4 C5 116.8(3)
C3 C4 C39 123.6(3)
C5 C4 C39 119.6(3)
C6 C5 C4 123.0(4)
C6 C5 H5 118.5
C4 C5 H5 118.5
C5 C6 C1 119.4(3)
C5 C6 C30 117.5(3)
C1 C6 C30 123.0(3)
C18 C13 C14 121.5(4)
C18 C13 C10 122.8(4)
C14 C13 C10 115.4(4)
C18 C13 C102 116.5(9)
C14 C13 C102 120.7(9)
C10 C13 C102 17.7(8)
C13 C14 C15 117.8(4)
C13 C14 S2 124.3(3)
C15 C14 S2 117.9(3)
C16 C15 C14 119.0(4)
C16 C15 C19 118.4(4)
C14 C15 C19 122.6(4)
C15 C16 C17 124.1(4)
C15 C16 H16 117.9
C17 C16 H16 117.9
C18 C17 C16 115.9(4)
C18 C17 C28 123.2(4)
C16 C17 C28 120.8(4)
C17 C18 C13 121.6(4)
C17 C18 H18 119.2
C13 C18 H18 119.2
C20 C19 C24 120.1(4)
C20 C19 C15 120.2(4)
C24 C19 C15 119.5(4)
C21 C20 C19 119.0(4)
C21 C20 C25 120.6(4)
C19 C20 C25 120.4(4)
C22 C21 C20 121.8(4)
C22 C21 H21 119.1
C20 C21 H21 119.1
C21 C22 C23 117.9(4)
C21 C22 C26 120.6(4)
C23 C22 C26 121.5(4)
C24 C23 C22 122.3(4)
C24 C23 H23 118.8
C22 C23 H23 118.8
C23 C24 C19 118.8(4)
C23 C24 C27 120.8(4)
C19 C24 C27 120.3(4)
C20 C25 H25A 109.5
C20 C25 H25B 109.5
H25A C25 H25B 109.5
C20 C25 H25C 109.5
H25A C25 H25C 109.5
H25B C25 H25C 109.5
C22 C26 H26A 109.5
C22 C26 H26B 109.5
H26A C26 H26B 109.5
C22 C26 H26C 109.5
H26A C26 H26C 109.5
H26B C26 H26C 109.5
C24 C27 H27A 109.5
C24 C27 H27B 109.5
H27A C27 H27B 109.5
C24 C27 H27C 109.5
H27A C27 H27C 109.5
H27B C27 H27C 109.5
C44 C28 C29 109.4(4)
C44 C28 C43 109.4(4)
C29 C28 C43 107.6(4)
C44 C28 C17 110.4(4)
C29 C28 C17 107.7(3)
C43 C28 C17 112.2(3)
C28 C29 H29A 109.5
C28 C29 H29B 109.5
H29A C29 H29B 109.5
C28 C29 H29C 109.5
H29A C29 H29C 109.5
H29B C29 H29C 109.5
C35 C30 C31 120.0(4)
C35 C30 C6 120.0(3)
C31 C30 C6 119.8(3)
C32 C31 C30 118.9(4)
C32 C31 C36 120.4(4)
C30 C31 C36 120.7(4)
C33 C32 C31 121.9(4)
C33 C32 H32 119.1
C31 C32 H32 119.1
C34 C33 C32 118.2(4)
C34 C33 C37 121.2(4)
C32 C33 C37 120.6(4)
C33 C34 C35 121.8(4)
C33 C34 H34 119.1
C35 C34 H34 119.1
C34 C35 C30 119.2(4)
C34 C35 C38 120.3(4)
C30 C35 C38 120.5(3)
C31 C36 H36A 109.5
C31 C36 H36B 109.5
H36A C36 H36B 109.5
C31 C36 H36C 109.5
H36A C36 H36C 109.5
H36B C36 H36C 109.5
C33 C37 H37A 109.5
C33 C37 H37B 109.5
H37A C37 H37B 109.5
C33 C37 H37C 109.5
H37A C37 H37C 109.5
H37B C37 H37C 109.5
C35 C38 H38A 109.5
C35 C38 H38B 109.5
H38A C38 H38B 109.5
C35 C38 H38C 109.5
H38A C38 H38C 109.5
H38B C38 H38C 109.5
C42 C39 C40 109.5(4)
C42 C39 C41 107.6(3)
C40 C39 C41 108.4(4)
C42 C39 C4 110.1(3)
C40 C39 C4 109.6(3)
C41 C39 C4 111.6(3)
C39 C40 H40A 109.5
C39 C40 H40B 109.5
H40A C40 H40B 109.5
C39 C40 H40C 109.5
H40A C40 H40C 109.5
H40B C40 H40C 109.5
C39 C41 H41A 109.5
C39 C41 H41B 109.5
H41A C41 H41B 109.5
C39 C41 H41C 109.5
H41A C41 H41C 109.5
H41B C41 H41C 109.5
C39 C42 H42A 109.5
C39 C42 H42B 109.5
H42A C42 H42B 109.5
C39 C42 H42C 109.5
H42A C42 H42C 109.5
H42B C42 H42C 109.5
C28 C43 H43A 109.5
C28 C43 H43B 109.5
H43A C43 H43B 109.5
C28 C43 H43C 109.5
H43A C43 H43C 109.5
H43B C43 H43C 109.5
C28 C44 H44A 109.5
C28 C44 H44B 109.5
H44A C44 H44B 109.5
C28 C44 H44C 109.5
H44A C44 H44C 109.5
H44B C44 H44C 109.5
C1 S1 Ni1 121.95(14)
C1 S1 Ni20 120.04(17)
Ni1 S1 Ni20 14.72(9)
C14 S2 Ni1 121.71(15)
C14 S2 Ni20 117.95(17)
Ni1 S2 Ni20 14.12(9)
S2 Ni1 S1 170.30(8)
S2 Ni1 C11 76.68(13)
S1 Ni1 C11 112.62(13)
S2 Ni1 C12 111.60(14)
S1 Ni1 C12 77.63(13)
C11 Ni1 C12 35.00(17)
S2 Ni1 P1 86.48(6)
S1 Ni1 P1 84.74(6)
C11 Ni1 P1 160.81(14)
C12 Ni1 P1 160.69(14)
C51 P1 C57 103.1(3)
C51 P1 C45 103.3(3)
C57 P1 C45 109.6(4)
C51 P1 Ni1 111.63(18)
C57 P1 Ni1 113.5(3)
C45 P1 Ni1 114.6(2)
C8 C7 C12 119.7(5)
C8 C7 C2 123.5(5)
C12 C7 C2 116.6(4)
C7 C8 C9 120.4(5)
C7 C8 H8 119.8
C9 C8 H8 119.8
C10 C9 C8 120.9(5)
C10 C9 H9 119.5
C8 C9 H9 119.5
C9 C10 C11 118.5(5)
C9 C10 C13 123.4(5)
C11 C10 C13 118.0(4)
C12 C11 C10 120.5(4)
C12 C11 Ni1 72.9(3)
C10 C11 Ni1 108.9(3)
C12 C11 H11 119.8
C10 C11 H11 119.8
Ni1 C11 H11 88.3
C11 C12 C7 119.8(4)
C11 C12 Ni1 72.1(3)
C7 C12 Ni1 109.7(3)
C11 C12 H12 120.1
C7 C12 H12 120.1
Ni1 C12 H12 88.3
C50 C45 C46 109.6(5)
C50 C45 P1 116.8(4)
C46 C45 P1 114.2(5)
C50 C45 H45 105.0
C46 C45 H45 105.0
P1 C45 H45 105.0
C47 C46 C45 108.4(5)
C47 C46 H46A 110.0
C45 C46 H46A 110.0
C47 C46 H46B 110.0
C45 C46 H46B 110.0
H46A C46 H46B 108.4
C46 C47 C48 111.5(5)
C46 C47 H47A 109.3
C48 C47 H47A 109.3
C46 C47 H47B 109.3
C48 C47 H47B 109.3
H47A C47 H47B 108.0
C49 C48 C47 111.7(6)
C49 C48 H48A 109.3
C47 C48 H48A 109.3
C49 C48 H48B 109.3
C47 C48 H48B 109.3
H48A C48 H48B 108.0
C48 C49 C50 109.9(6)
C48 C49 H49A 109.7
C50 C49 H49A 109.7
C48 C49 H49B 109.7
C50 C49 H49B 109.7
H49A C49 H49B 108.2
C45 C50 C49 108.3(5)
C45 C50 H50A 110.0
C49 C50 H50A 110.0
C45 C50 H50B 110.0
C49 C50 H50B 110.0
H50A C50 H50B 108.4
C52 C51 C56 110.9(4)
C52 C51 P1 112.1(4)
C56 C51 P1 112.8(4)
C52 C51 H51 106.9
C56 C51 H51 106.9
P1 C51 H51 106.9
C51 C52 C53 110.7(5)
C51 C52 H52A 109.5
C53 C52 H52A 109.5
C51 C52 H52B 109.5
C53 C52 H52B 109.5
H52A C52 H52B 108.1
C54 C53 C52 110.4(5)
C54 C53 H53A 109.6
C52 C53 H53A 109.6
C54 C53 H53B 109.6
C52 C53 H53B 109.6
H53A C53 H53B 108.1
C53 C54 C55 112.5(5)
C53 C54 H54A 109.1
C55 C54 H54A 109.1
C53 C54 H54B 109.1
C55 C54 H54B 109.1
H54A C54 H54B 107.8
C54 C55 C56 110.3(5)
C54 C55 H55A 109.6
C56 C55 H55A 109.6
C54 C55 H55B 109.6
C56 C55 H55B 109.6
H55A C55 H55B 108.1
C55 C56 C51 110.6(5)
C55 C56 H56A 109.5
C51 C56 H56A 109.5
C55 C56 H56B 109.5
C51 C56 H56B 109.5
H56A C56 H56B 108.1
C58 C57 C62 109.9(8)
C58 C57 P1 117.2(6)
C62 C57 P1 114.0(6)
C58 C57 H57 104.8
C62 C57 H57 104.8
P1 C57 H57 104.8
C57 C58 C59 108.0(7)
C57 C58 H58A 110.1
C59 C58 H58A 110.1
C57 C58 H58B 110.1
C59 C58 H58B 110.1
H58A C58 H58B 108.4
C60 C59 C58 111.4(9)
C60 C59 H59A 109.3
C58 C59 H59A 109.3
C60 C59 H59B 109.3
C58 C59 H59B 109.3
H59A C59 H59B 108.0
C59 C60 C61 111.0(8)
C59 C60 H60A 109.4
C61 C60 H60A 109.4
C59 C60 H60B 109.4
C61 C60 H60B 109.4
H60A C60 H60B 108.0
C60 C61 C62 111.4(6)
C60 C61 H61A 109.4
C62 C61 H61A 109.4
C60 C61 H61B 109.4
C62 C61 H61B 109.4
H61A C61 H61B 108.0
C61 C62 C57 109.0(6)
C61 C62 H62A 109.9
C57 C62 H62A 109.9
C61 C62 H62B 109.9
C57 C62 H62B 109.9
H62A C62 H62B 108.3
S1 Ni20 C103 117.3(4)
S1 Ni20 C104 82.8(4)
C103 Ni20 C104 34.7(4)
S1 Ni20 S2 149.4(2)
C103 Ni20 S2 87.0(4)
C104 Ni20 S2 120.8(4)
S1 Ni20 P100 84.16(17)
C103 Ni20 P100 158.4(4)
C104 Ni20 P100 165.8(4)
S2 Ni20 P100 73.44(16)
C200 P100 C400 103.3(10)
C200 P100 C300 103.8(10)
C400 P100 C300 108.8(12)
C200 P100 Ni20 124.7(8)
C400 P100 Ni20 110.4(11)
C300 P100 Ni20 105.2(6)
C105 C100 C101 119.4(14)
C105 C100 H100 120.3
C101 C100 H100 120.3
C103 C104 C105 119.1(13)
C103 C104 Ni20 72.0(9)
C105 C104 Ni20 108.9(14)
C103 C104 H104 120.4
C105 C104 H104 120.4
Ni20 C104 H104 89.2
C104 C103 C102 118.4(13)
C104 C103 Ni20 73.3(9)
C102 C103 Ni20 108.3(13)
C104 C103 H103 120.8
C102 C103 H103 120.8
Ni20 C103 H103 88.5
C102 C101 C100 120.6(14)
C102 C101 H101 119.7
C100 C101 H101 119.7
C101 C102 C103 119.3(15)
C101 C102 C13 116.7(12)
C103 C102 C13 123.5(13)
C100 C105 C104 120.6(16)
C100 C105 C2 118.2(14)
C104 C105 C2 120.9(13)
C205 C200 C201 108.8(17)
C205 C200 P100 113.8(15)
C201 C200 P100 111.3(14)
C205 C200 H200 107.6
C201 C200 H200 107.6
P100 C200 H200 107.6
C203 C202 C201 101.6(19)
C203 C202 H20A 111.4
C201 C202 H20A 111.4
C203 C202 H20B 111.4
C201 C202 H20B 111.4
H20A C202 H20B 109.3
C202 C203 C204 135.(2)
C202 C203 H20C 103.3
C204 C203 H20C 103.3
C202 C203 H20D 103.3
C204 C203 H20D 103.3
H20C C203 H20D 105.2
C200 C201 C202 107.8(16)
C200 C201 H20E 110.1
C202 C201 H20E 110.1
C200 C201 H20F 110.1
C202 C201 H20F 110.1
H20E C201 H20F 108.5
C203 C204 C205 106.2(19)
C203 C204 H20G 110.5
C205 C204 H20G 110.5
C203 C204 H20H 110.5
C205 C204 H20H 110.5
H20G C204 H20H 108.7
C204 C205 C200 113.7(19)
C204 C205 H20I 108.8
C200 C205 H20I 108.8
C204 C205 H20J 108.8
C200 C205 H20J 108.8
H20I C205 H20J 107.7
C305 C300 C301 110.3(16)
C305 C300 P100 110.6(14)
C301 C300 P100 117.5(13)
C305 C300 H300 105.9
C301 C300 H300 105.9
P100 C300 H300 105.9
C300 C305 C304 106.6(14)
C300 C305 H30A 110.4
C304 C305 H30A 110.4
C300 C305 H30B 110.4
C304 C305 H30B 110.4
H30A C305 H30B 108.6
C300 C301 C302 108.1(16)
C300 C301 H30C 110.1
C302 C301 H30C 110.1
C300 C301 H30D 110.1
C302 C301 H30D 110.1
H30C C301 H30D 108.4
C304 C333 C302 112.4(19)
C304 C333 H33A 109.1
C302 C333 H33A 109.1
C304 C333 H33B 109.1
C302 C333 H33B 109.1
H33A C333 H33B 107.8
C333 C302 C301 108.2(17)
C333 C302 H30E 110.1
C301 C302 H30E 110.1
C333 C302 H30F 110.1
C301 C302 H30F 110.1
H30E C302 H30F 108.4
C333 C304 C305 105.3(15)
C333 C304 H30G 110.7
C305 C304 H30G 110.7
C333 C304 H30H 110.7
C305 C304 H30H 110.7
H30G C304 H30H 108.8
C405 C400 C401 108.(2)
C405 C400 P100 118.(2)
C401 C400 P100 113.9(19)
C405 C400 H400 105.1
C401 C400 H400 105.1
P100 C400 H400 105.1
C402 C401 C400 109.7(19)
C402 C401 H40D 109.7
C400 C401 H40D 109.7
C402 C401 H40E 109.7
C400 C401 H40E 109.7
H40D C401 H40E 108.2
C403 C402 C401 109.(2)
C403 C402 H40F 109.9
C401 C402 H40F 109.9
C403 C402 H40G 109.9
C401 C402 H40G 109.9
H40F C402 H40G 108.3
C402 C403 C404 111.(3)
C402 C403 H40H 109.5
C404 C403 H40H 109.5
C402 C403 H40I 109.5
C404 C403 H40I 109.5
H40H C403 H40I 108.1
C403 C404 C405 110.(2)
C403 C404 H40J 109.7
C405 C404 H40J 109.7
C403 C404 H40K 109.7
C405 C404 H40K 109.7
H40J C404 H40K 108.2
C400 C405 C404 109.(2)
C400 C405 H40L 110.0
C404 C405 H40L 110.0
C400 C405 H40M 110.0
C404 C405 H40M 110.0
H40L C405 H40M 108.4
C80 C81 C85 108.7(6)
C80 C81 H81A 110.0
C85 C81 H81A 110.0
C80 C81 H81B 110.0
C85 C81 H81B 110.0
H81A C81 H81B 108.3
C80 C82 C83 103.6(6)
C80 C82 H82A 111.0
C83 C82 H82A 111.0
C80 C82 H82B 111.0
C83 C82 H82B 111.0
H82A C82 H82B 109.0
C81 C80 C82 109.0(6)
C81 C80 H80A 109.9
C82 C80 H80A 109.9
C81 C80 H80B 109.9
C82 C80 H80B 109.9
H80A C80 H80B 108.3
C85 C83 C82 109.5(7)
C85 C83 H83A 109.8
C82 C83 H83A 109.8
C85 C83 H83B 109.8
C82 C83 H83B 109.8
H83A C83 H83B 108.2
C83 C85 C81 106.2(8)

loop_
_geom_bond_atom_site_label_1
_geom_bond_atom_site_label_2
_geom_bond_distance
C1 C2 1.399(5)
C1 C6 1.401(6)
C1 S1 1.780(4)
C2 C3 1.399(5)
C2 C7 1.471(7)
C2 C105 1.51(2)
C3 C4 1.377(5)
C3 H3 0.95
C4 C5 1.402(5)
C4 C39 1.535(5)
C5 C6 1.393(5)
C5 H5 0.95
C6 C30 1.502(5)
C13 C18 1.393(6)
C13 C14 1.396(6)
C13 C10 1.443(7)
C13 C102 1.593(19)
C14 C15 1.408(6)
C14 S2 1.776(4)
C15 C16 1.386(6)
C15 C19 1.501(6)
C16 C17 1.397(6)
C16 H16 0.95
C17 C18 1.390(6)
C17 C28 1.536(6)
C18 H18 0.95
C19 C20 1.394(6)
C19 C24 1.399(5)
C20 C21 1.393(6)
C20 C25 1.508(6)
C21 C22 1.383(6)
C21 H21 0.95
C22 C23 1.385(6)
C22 C26 1.514(6)
C23 C24 1.381(6)
C23 H23 0.95
C24 C27 1.502(6)
C25 H25A 0.98
C25 H25B 0.98
C25 H25C 0.98
C26 H26A 0.98
C26 H26B 0.98
C26 H26C 0.98
C27 H27A 0.98
C27 H27B 0.98
C27 H27C 0.98
C28 C44 1.522(6)
C28 C29 1.526(6)
C28 C43 1.532(6)
C29 H29A 0.98
C29 H29B 0.98
C29 H29C 0.98
C30 C35 1.399(5)
C30 C31 1.405(5)
C31 C32 1.390(6)
C31 C36 1.509(6)
C32 C33 1.389(6)
C32 H32 0.95
C33 C34 1.389(6)
C33 C37 1.513(6)
C34 C35 1.389(5)
C34 H34 0.95
C35 C38 1.500(6)
C36 H36A 0.98
C36 H36B 0.98
C36 H36C 0.98
C37 H37A 0.98
C37 H37B 0.98
C37 H37C 0.98
C38 H38A 0.98
C38 H38B 0.98
C38 H38C 0.98
C39 C42 1.521(6)
C39 C40 1.530(6)
C39 C41 1.535(6)
C40 H40A 0.98
C40 H40B 0.98
C40 H40C 0.98
C41 H41A 0.98
C41 H41B 0.98
C41 H41C 0.98
C42 H42A 0.98
C42 H42B 0.98
C42 H42C 0.98
C43 H43A 0.98
C43 H43B 0.98
C43 H43C 0.98
C44 H44A 0.98
C44 H44B 0.98
C44 H44C 0.98
S1 Ni1 2.2593(17)
S1 Ni20 2.268(4)
S2 Ni1 2.2220(18)
S2 Ni20 2.361(4)
Ni1 C11 2.280(5)
Ni1 C12 2.289(5)
Ni1 P1 2.3533(18)
P1 C51 1.836(5)
P1 C57 1.851(11)
P1 C45 1.863(6)
C7 C8 1.370(7)
C7 C12 1.415(7)
C8 C9 1.399(7)
C8 H8 0.95
C9 C10 1.377(7)
C9 H9 0.95
C10 C11 1.425(7)
C11 C12 1.374(7)
C11 H11 0.95
C12 H12 0.95
C45 C50 1.528(8)
C45 C46 1.536(7)
C45 H45 1.0
C46 C47 1.527(8)
C46 H46A 0.99
C46 H46B 0.99
C47 C48 1.530(9)
C47 H47A 0.99
C47 H47B 0.99
C48 C49 1.522(9)
C48 H48A 0.99
C48 H48B 0.99
C49 C50 1.556(9)
C49 H49A 0.99
C49 H49B 0.99
C50 H50A 0.99
C50 H50B 0.99
C51 C52 1.539(7)
C51 C56 1.543(7)
C51 H51 1.0
C52 C53 1.551(8)
C52 H52A 0.99
C52 H52B 0.99
C53 C54 1.511(8)
C53 H53A 0.99
C53 H53B 0.99
C54 C55 1.529(8)
C54 H54A 0.99
C54 H54B 0.99
C55 C56 1.537(8)
C55 H55A 0.99
C55 H55B 0.99
C56 H56A 0.99
C56 H56B 0.99
C57 C58 1.533(12)
C57 C62 1.538(8)
C57 H57 1.0
C58 C59 1.556(13)
C58 H58A 0.99
C58 H58B 0.99
C59 C60 1.511(12)
C59 H59A 0.99
C59 H59B 0.99
C60 C61 1.515(14)
C60 H60A 0.99
C60 H60B 0.99
C61 C62 1.534(8)
C61 H61A 0.99
C61 H61B 0.99
C62 H62A 0.99
C62 H62B 0.99
Ni20 C103 2.308(16)
Ni20 C104 2.325(16)
Ni20 P100 2.474(6)
P100 C200 1.865(18)
P100 C400 1.87(3)
P100 C300 1.888(17)
C100 C105 1.359(16)
C100 C101 1.375(16)
C100 H100 0.95
C104 C103 1.382(16)
C104 C105 1.407(17)
C104 H104 0.95
C103 C102 1.422(16)
C103 H103 0.95
C101 C102 1.374(16)
C101 H101 0.95
C200 C205 1.50(3)
C200 C201 1.54(3)
C200 H200 1.0
C202 C203 1.24(3)
C202 C201 1.61(2)
C202 H20A 0.99
C202 H20B 0.99
C203 C204 1.34(3)
C203 H20C 0.99
C203 H20D 0.99
C201 H20E 0.99
C201 H20F 0.99
C204 C205 1.41(2)
C204 H20G 0.99
C204 H20H 0.99
C205 H20I 0.99
C205 H20J 0.99
C300 C305 1.515(17)
C300 C301 1.525(17)
C300 H300 1.0
C305 C304 1.620(13)
C305 H30A 0.99
C305 H30B 0.99
C301 C302 1.537(18)
C301 H30C 0.99
C301 H30D 0.99
C333 C304 1.53(2)
C333 C302 1.528(19)
C333 H33A 0.99
C333 H33B 0.99
C302 H30E 0.99
C302 H30F 0.99
C304 H30G 0.99
C304 H30H 0.99
C400 C405 1.51(4)
C400 C401 1.55(3)
C400 H400 1.0
C401 C402 1.53(3)
C401 H40D 0.99
C401 H40E 0.99
C402 C403 1.51(5)
C402 H40F 0.99
C402 H40G 0.99
C403 C404 1.53(3)
C403 H40H 0.99
C403 H40I 0.99
C404 C405 1.532(18)
C404 H40J 0.99
C404 H40K 0.99
C405 H40L 0.99
C405 H40M 0.99
C81 C80 1.341(8)
C81 C85 1.513(11)
C81 H81A 0.99
C81 H81B 0.99
C82 C80 1.485(9)
C82 C83 1.504(10)
C82 H82A 0.99
C82 H82B 0.99
C80 H80A 0.99
C80 H80B 0.99
C83 C85 1.374(11)
C83 H83A 0.99
C83 H83B 0.99
